data_2020988
loop_
_publ_author_name
'Som, Bozumeh'
'Shue, Jessica R.'
'Smith, Mark D.'
'Shimizu, Linda S.'

_publ_section_title
;
 Temperature-induced pseudopolymorphism of molecular salts from a pyridyl
 bis-urea macrocycle and naphthalene-1,5-disulfonic acid
;
_journal_coeditor_code FN3249
_journal_issue 1
_journal_name_full 'Acta Crystallographica Section C'
_journal_page_first 75
_journal_page_last 81
_journal_paper_doi 10.1107/S2053229617017600
_journal_volume 74
_journal_year 2018
_chemical_formula_iupac 'C16 H20 N6 O2 2+, C10 H6 O6 S2 2-, 2C2 H6 O S'
_chemical_formula_moiety 'C16 H20 N6 O2 2+, C10 H6 O6 S2 2-, 2(C2 H6 O S)'
_chemical_formula_sum 'C30 H38 N6 O10 S4'
_chemical_formula_weight 770.90
_chemical_name_systematic
;4,14-Dioxo-3,5,13,15,21,22-hexaazatricyclo[15.3.1.1^7,11^]docosa-1(21),7(22),8,10,17,19-hexaene-21,22-diium naphthalene-1,5-disulfonate dimethyl sulfoxide
disolvate
;
_space_group_crystal_system triclinic
_space_group_IT_number 2
_space_group_name_Hall '-P 1'
_space_group_name_H-M_alt 'P -1'
_symmetry_space_group_name_Hall '-P 1'
_symmetry_space_group_name_H-M 'P -1'
_atom_sites_solution_hydrogens mixed
_atom_sites_solution_primary direct
_audit_creation_method
;
Olex2 1.2
(compiled 2016.02.19 svn.r3266 for OlexSys, GUI svn.r5155)
;
_cell_angle_alpha 111.3790(10)
_cell_angle_beta 108.656(2)
_cell_angle_gamma 93.040(2)
_cell_formula_units_Z 1
_cell_length_a 8.5763(4)
_cell_length_b 9.7305(5)
_cell_length_c 11.4194(5)
_cell_measurement_reflns_used 9898
_cell_measurement_temperature 100(2)
_cell_measurement_theta_max 30.05
_cell_measurement_theta_min 2.29
_cell_volume 825.08(7)
_computing_cell_refinement
;
SAINT (Bruker, 2013)
;
_computing_data_collection
;
APEX2 (Bruker, 2014)
;
_computing_data_reduction
;
SAINT (Bruker, 2013)
;
_computing_molecular_graphics
;
<i>OLEX2</i> (Dolomanov <i>et al.</i>, 2009)
;
_computing_publication_material
;
<i>OLEX2</i> (Dolomanov <i>et al.</i>, 2009)
;
_computing_structure_refinement
;
SHELXL2014 (Sheldrick, 2015b)
;
_computing_structure_solution
;
SHELXT (Sheldrick, 2015a)
;
_diffrn_ambient_temperature 100(2)
_diffrn_detector_area_resol_mean 10.4
_diffrn_measured_fraction_theta_full 0.998
_diffrn_measured_fraction_theta_max 0.998
_diffrn_measurement_device 'three-circle diffractometer'
_diffrn_measurement_device_type 'Bruker D8 Quest'
_diffrn_measurement_method '\w and \f scans'
_diffrn_radiation_monochromator 'mirror optics'
_diffrn_radiation_type MoK\a
_diffrn_radiation_wavelength 0.71073
_diffrn_reflns_av_R_equivalents 0.0272
_diffrn_reflns_limit_h_max 12
_diffrn_reflns_limit_h_min -12
_diffrn_reflns_limit_k_max 13
_diffrn_reflns_limit_k_min -13
_diffrn_reflns_limit_l_max 16
_diffrn_reflns_limit_l_min -16
_diffrn_reflns_number 24789
_diffrn_reflns_theta_full 30.045
_diffrn_reflns_theta_max 30.046
_diffrn_reflns_theta_min 2.290
_diffrn_standards_number 0
_exptl_absorpt_coefficient_mu 0.356
_exptl_absorpt_correction_T_max 0.4932
_exptl_absorpt_correction_T_min 0.4742
_exptl_absorpt_correction_type multi-scan
_exptl_absorpt_process_details
;
(SADABS; Bruker, 2014)
;
_exptl_crystal_colour colourless
_exptl_crystal_density_diffrn 1.552
_exptl_crystal_description prism
_exptl_crystal_F_000 404
_exptl_crystal_size_max 0.24
_exptl_crystal_size_mid 0.08
_exptl_crystal_size_min 0.01
_refine_diff_density_max 0.614
_refine_diff_density_min -0.413
_refine_ls_extinction_method none
_refine_ls_goodness_of_fit_ref 1.047
_refine_ls_hydrogen_treatment mixed
_refine_ls_matrix_type full
_refine_ls_number_parameters 240
_refine_ls_number_reflns 4807
_refine_ls_number_restraints 0
_refine_ls_restrained_S_all 1.047
_refine_ls_R_factor_all 0.0439
_refine_ls_R_factor_gt 0.0343
_refine_ls_shift/su_max 0.001
_refine_ls_shift/su_mean 0.000
_refine_ls_structure_factor_coef Fsqd
_refine_ls_weighting_details 'w=1/[\s^2^(Fo^2^)+(0.0424P)^2^+0.5072P] where P=(Fo^2^+2Fc^2^)/3'
_refine_ls_weighting_scheme calc
_refine_ls_wR_factor_gt 0.0870
_refine_ls_wR_factor_ref 0.0907
_reflns_number_gt 4044
_reflns_number_total 4807
_reflns_threshold_expression 'I > 2\s(I)'
_cod_data_source_file fn3249sup1.cif
_cod_data_source_block js16
_cod_database_code 2020988
_shelx_space_group_comment
;
The symmetry employed for this shelxl refinement is uniquely defined
by the following loop, which should always be used as a source of
symmetry information in preference to the above space-group names.
They are only intended as comments.
;
_shelx_estimated_absorpt_t_min 0.919
_shelx_estimated_absorpt_t_max 0.996

loop_
_space_group_symop_operation_xyz
'x, y, z'
'-x, -y, -z'

loop_
_atom_site_type_symbol
_atom_site_label
_atom_site_fract_x
_atom_site_fract_y
_atom_site_fract_z
_atom_site_U_iso_or_equiv
_atom_site_adp_type
_atom_site_calc_flag
_atom_site_occupancy
O O1 0.81427(12) 0.36129(11) 0.38362(10) 0.01500(19) Uani d 1
N N1 0.87827(14) 0.49577(13) 0.60781(11) 0.0133(2) Uani d 1
H H1 0.965(2) 0.541(2) 0.6072(18) 0.020(4) Uiso d 1
N N2 0.65295(14) 0.29424(13) 0.48400(12) 0.0142(2) Uani d 1
H H2 0.631(3) 0.310(2) 0.555(2) 0.029(5) Uiso d 1
N N3 0.33561(14) 0.32659(12) 0.29475(12) 0.0118(2) Uani d 1
H H3 0.331(3) 0.343(2) 0.373(2) 0.035(6) Uiso d 1
C C1 0.78352(16) 0.38224(14) 0.48736(13) 0.0126(2) Uani d 1
C C2 0.54392(16) 0.17607(15) 0.35676(13) 0.0141(2) Uani d 1
H H2A 0.4676 0.1133 0.3748 0.017 Uiso calc 1
H H2B 0.6133 0.1109 0.3154 0.017 Uiso calc 1
C C3 0.44048(16) 0.23444(14) 0.25748(13) 0.0122(2) Uani d 1
C C4 0.44811(17) 0.19913(15) 0.13154(14) 0.0149(3) Uani d 1
H H4 0.5195 0.1339 0.1030 0.018 Uiso calc 1
C C5 0.35117(17) 0.25905(15) 0.04628(14) 0.0164(3) Uani d 1
H H5 0.3561 0.2347 -0.0408 0.020 Uiso calc 1
C C6 0.24735(17) 0.35428(15) 0.08812(14) 0.0155(3) Uani d 1
H H6 0.1815 0.3965 0.0306 0.019 Uiso calc 1
C C7 0.24068(16) 0.38719(14) 0.21494(13) 0.0125(2) Uani d 1
C C8 0.12751(17) 0.48889(15) 0.26287(13) 0.0144(2) Uani d 1
H H8A 0.1651 0.5899 0.2687 0.017 Uiso calc 1
H H8B 0.0124 0.4498 0.1944 0.017 Uiso calc 1
S S1 0.26651(4) 0.79161(4) 0.12772(3) 0.01500(8) Uani d 1
O O2 0.17885(14) 0.64608(12) 0.02100(11) 0.0253(2) Uani d 1
O O3 0.30892(14) 0.79425(12) 0.26315(11) 0.0223(2) Uani d 1
O O4 0.40943(13) 0.85619(12) 0.10967(11) 0.0199(2) Uani d 1
C C9 0.12016(16) 0.91552(15) 0.11696(14) 0.0142(2) Uani d 1
C C10 0.06926(18) 0.97755(16) 0.22374(14) 0.0172(3) Uani d 1
H H10 0.1103 0.9526 0.2997 0.021 Uiso calc 1
C C11 -0.04363(18) 1.07833(16) 0.22237(14) 0.0174(3) Uani d 1
H H11 -0.0765 1.1215 0.2978 0.021 Uiso calc 1
C C12 -0.10551(17) 1.11383(15) 0.11345(14) 0.0155(3) Uani d 1
H H12 -0.1813 1.1816 0.1137 0.019 Uiso calc 1
C C13 0.05774(16) 0.94970(14) 0.00090(13) 0.0130(2) Uani d 1
S S2 0.23117(4) 0.30337(4) 0.59884(4) 0.01831(9) Uani d 1
O O5 0.36314(14) 0.33789(13) 0.54692(11) 0.0224(2) Uani d 1
C C14 0.2593(2) 0.12976(18) 0.61615(18) 0.0294(4) Uani d 1
H H14A 0.2327 0.0488 0.5268 0.044 Uiso calc 1
H H14B 0.1847 0.1067 0.6587 0.044 Uiso calc 1
H H14C 0.3760 0.1388 0.6725 0.044 Uiso calc 1
C C15 0.3084(2) 0.42181(18) 0.77460(15) 0.0249(3) Uani d 1
H H15A 0.4208 0.4065 0.8179 0.037 Uiso calc 1
H H15B 0.2331 0.3969 0.8160 0.037 Uiso calc 1
H H15C 0.3136 0.5272 0.7866 0.037 Uiso calc 1

loop_
_atom_site_aniso_label
_atom_site_aniso_U_11
_atom_site_aniso_U_22
_atom_site_aniso_U_33
_atom_site_aniso_U_12
_atom_site_aniso_U_13
_atom_site_aniso_U_23
O1 0.0130(5) 0.0175(5) 0.0149(4) 0.0026(4) 0.0074(4) 0.0051(4)
N1 0.0114(5) 0.0149(5) 0.0143(5) 0.0022(4) 0.0066(4) 0.0050(4)
N2 0.0133(5) 0.0167(5) 0.0129(5) 0.0018(4) 0.0060(4) 0.0053(4)
N3 0.0122(5) 0.0119(5) 0.0136(5) 0.0026(4) 0.0072(4) 0.0054(4)
C1 0.0105(6) 0.0131(6) 0.0161(6) 0.0057(4) 0.0063(5) 0.0061(5)
C2 0.0134(6) 0.0127(6) 0.0166(6) 0.0032(5) 0.0056(5) 0.0060(5)
C3 0.0103(6) 0.0097(5) 0.0164(6) 0.0008(4) 0.0055(5) 0.0045(5)
C4 0.0138(6) 0.0134(6) 0.0173(6) 0.0025(5) 0.0080(5) 0.0039(5)
C5 0.0171(6) 0.0184(6) 0.0155(6) 0.0023(5) 0.0094(5) 0.0061(5)
C6 0.0151(6) 0.0177(6) 0.0167(6) 0.0039(5) 0.0069(5) 0.0090(5)
C7 0.0109(6) 0.0120(6) 0.0154(6) 0.0016(4) 0.0059(5) 0.0056(5)
C8 0.0144(6) 0.0164(6) 0.0148(6) 0.0057(5) 0.0072(5) 0.0070(5)
S1 0.01379(16) 0.01361(15) 0.01839(17) 0.00426(11) 0.00511(12) 0.00773(13)
O2 0.0254(6) 0.0132(5) 0.0276(6) 0.0039(4) 0.0005(5) 0.0054(4)
O3 0.0213(5) 0.0270(6) 0.0227(5) 0.0066(4) 0.0067(4) 0.0155(5)
O4 0.0160(5) 0.0232(5) 0.0233(5) 0.0066(4) 0.0096(4) 0.0099(4)
C9 0.0123(6) 0.0129(6) 0.0179(6) 0.0017(5) 0.0061(5) 0.0064(5)
C10 0.0184(7) 0.0180(6) 0.0165(6) 0.0026(5) 0.0080(5) 0.0073(5)
C11 0.0197(7) 0.0176(6) 0.0162(6) 0.0028(5) 0.0110(5) 0.0046(5)
C12 0.0152(6) 0.0137(6) 0.0185(6) 0.0025(5) 0.0092(5) 0.0049(5)
C13 0.0114(6) 0.0108(5) 0.0162(6) 0.0003(4) 0.0053(5) 0.0050(5)
S2 0.01513(17) 0.02561(18) 0.01969(17) 0.00682(13) 0.00699(13) 0.01418(14)
O5 0.0223(5) 0.0352(6) 0.0233(5) 0.0148(5) 0.0155(4) 0.0191(5)
C14 0.0322(9) 0.0221(7) 0.0281(8) 0.0005(6) 0.0007(7) 0.0131(7)
C15 0.0345(9) 0.0268(8) 0.0210(7) 0.0112(6) 0.0155(7) 0.0127(6)

loop_
_atom_type_symbol
_atom_type_description
_atom_type_scat_dispersion_real
_atom_type_scat_dispersion_imag
_atom_type_scat_source
C C 0.0033 0.0016 'International Tables Vol C Tables 4.2.6.8 and 6.1.1.4'
H H 0.0000 0.0000 'International Tables Vol C Tables 4.2.6.8 and 6.1.1.4'
N N 0.0061 0.0033 'International Tables Vol C Tables 4.2.6.8 and 6.1.1.4'
O O 0.0106 0.0060 'International Tables Vol C Tables 4.2.6.8 and 6.1.1.4'
S S 0.1246 0.1234 'International Tables Vol C Tables 4.2.6.8 and 6.1.1.4'

loop_
_geom_angle_atom_site_label_1
_geom_angle_atom_site_label_2
_geom_angle_atom_site_label_3
_geom_angle_site_symmetry_1
_geom_angle_site_symmetry_3
_geom_angle
C1 N1 H1 . . 114.3(12)
C1 N1 C8 . 2_666 124.68(11)
C8 N1 H1 2_666 . 117.9(12)
C1 N2 H2 . . 120.7(14)
C1 N2 C2 . . 119.73(11)
C2 N2 H2 . . 119.5(14)
C3 N3 H3 . . 116.2(14)
C7 N3 H3 . . 120.8(14)
C7 N3 C3 . . 122.99(12)
O1 C1 N1 . . 121.17(12)
O1 C1 N2 . . 121.08(12)
N2 C1 N1 . . 117.74(12)
N2 C2 H2A . . 108.9
N2 C2 H2B . . 108.9
N2 C2 C3 . . 113.47(11)
H2A C2 H2B . . 107.7
C3 C2 H2A . . 108.9
C3 C2 H2B . . 108.9
N3 C3 C2 . . 118.29(11)
N3 C3 C4 . . 118.70(12)
C4 C3 C2 . . 123.01(12)
C3 C4 H4 . . 120.1
C3 C4 C5 . . 119.83(12)
C5 C4 H4 . . 120.1
C4 C5 H5 . . 120.0
C6 C5 C4 . . 120.00(13)
C6 C5 H5 . . 120.0
C5 C6 H6 . . 120.4
C5 C6 C7 . . 119.13(13)
C7 C6 H6 . . 120.4
N3 C7 C6 . . 119.34(12)
N3 C7 C8 . . 120.20(12)
C6 C7 C8 . . 120.46(12)
N1 C8 C7 2_666 . 114.95(11)
N1 C8 H8A 2_666 . 108.5
N1 C8 H8B 2_666 . 108.5
C7 C8 H8A . . 108.5
C7 C8 H8B . . 108.5
H8A C8 H8B . . 107.5
O2 S1 O3 . . 113.47(7)
O2 S1 O4 . . 113.56(7)
O2 S1 C9 . . 105.79(6)
O3 S1 C9 . . 105.06(6)
O4 S1 O3 . . 112.28(6)
O4 S1 C9 . . 105.75(6)
C10 C9 S1 . . 118.14(11)
C10 C9 C13 . . 120.40(13)
C13 C9 S1 . . 121.46(10)
C9 C10 H10 . . 119.6
C9 C10 C11 . . 120.82(13)
C11 C10 H10 . . 119.6
C10 C11 H11 . . 119.8
C12 C11 C10 . . 120.40(13)
C12 C11 H11 . . 119.8
C11 C12 H12 . . 119.6
C11 C12 C13 . 2_575 120.72(13)
C13 C12 H12 2_575 . 119.6
C9 C13 C13 . 2_575 118.69(15)
C12 C13 C9 2_575 . 122.36(12)
C12 C13 C13 2_575 2_575 118.95(15)
O5 S2 C14 . . 105.65(8)
O5 S2 C15 . . 105.79(7)
C15 S2 C14 . . 97.01(8)
S2 C14 H14A . . 109.5
S2 C14 H14B . . 109.5
S2 C14 H14C . . 109.5
H14A C14 H14B . . 109.5
H14A C14 H14C . . 109.5
H14B C14 H14C . . 109.5
S2 C15 H15A . . 109.5
S2 C15 H15B . . 109.5
S2 C15 H15C . . 109.5
H15A C15 H15B . . 109.5
H15A C15 H15C . . 109.5
H15B C15 H15C . . 109.5

loop_
_geom_bond_atom_site_label_1
_geom_bond_atom_site_label_2
_geom_bond_site_symmetry_2
_geom_bond_distance
O1 C1 . 1.2426(16)
N1 H1 . 0.845(19)
N1 C1 . 1.3618(17)
N1 C8 2_666 1.4465(17)
N2 H2 . 0.85(2)
N2 C1 . 1.3548(17)
N2 C2 . 1.4514(17)
N3 H3 . 0.86(2)
N3 C3 . 1.3587(16)
N3 C7 . 1.3451(17)
C2 H2A . 0.9900
C2 H2B . 0.9900
C2 C3 . 1.5081(18)
C3 C4 . 1.3759(18)
C4 H4 . 0.9500
C4 C5 . 1.388(2)
C5 H5 . 0.9500
C5 C6 . 1.3844(19)
C6 H6 . 0.9500
C6 C7 . 1.3857(18)
C7 C8 . 1.5059(18)
C8 N1 2_666 1.4465(17)
C8 H8A . 0.9900
C8 H8B . 0.9900
S1 O2 . 1.4486(11)
S1 O3 . 1.4611(11)
S1 O4 . 1.4540(11)
S1 C9 . 1.7928(14)
C9 C10 . 1.3688(19)
C9 C13 . 1.4282(19)
C10 H10 . 0.9500
C10 C11 . 1.415(2)
C11 H11 . 0.9500
C11 C12 . 1.363(2)
C12 H12 . 0.9500
C12 C13 2_575 1.4269(18)
C13 C12 2_575 1.4268(18)
C13 C13 2_575 1.430(3)
S2 O5 . 1.5098(11)
S2 C14 . 1.7909(17)
S2 C15 . 1.7825(16)
C14 H14A . 0.9800
C14 H14B . 0.9800
C14 H14C . 0.9800
C15 H15A . 0.9800
C15 H15B . 0.9800
C15 H15C . 0.9800

loop_
_geom_hbond_atom_site_label_D
_geom_hbond_atom_site_label_H
_geom_hbond_atom_site_label_A
_geom_hbond_site_symmetry_A
_geom_hbond_distance_DH
_geom_hbond_distance_HA
_geom_hbond_distance_DA
_geom_hbond_angle_DHA
N1 H1 O1 2_766 0.845(19) 2.029(19) 2.8712(15) 174.4(18)
N2 H2 O3 2_666 0.85(2) 2.55(2) 3.2286(16) 136.9(17)
N2 H2 O5 . 0.85(2) 2.30(2) 2.8118(15) 118.4(16)
N3 H3 O5 . 0.86(2) 1.94(2) 2.7733(15) 163(2)

loop_
_geom_torsion_atom_site_label_1
_geom_torsion_atom_site_label_2
_geom_torsion_atom_site_label_3
_geom_torsion_atom_site_label_4
_geom_torsion_site_symmetry_1
_geom_torsion_site_symmetry_4
_geom_torsion
N2 C2 C3 N3 . . -58.65(15)
N2 C2 C3 C4 . . 121.07(13)
N3 C3 C4 C5 . . 0.78(19)
N3 C7 C8 N1 . 2_666 -4.48(18)
C1 N2 C2 C3 . . -67.51(15)
C2 N2 C1 O1 . . -1.74(19)
C2 N2 C1 N1 . . 177.28(11)
C2 C3 C4 C5 . . -178.94(12)
C3 N3 C7 C6 . . 0.62(19)
C3 N3 C7 C8 . . -179.80(12)
C3 C4 C5 C6 . . 0.1(2)
C4 C5 C6 C7 . . -0.7(2)
C5 C6 C7 N3 . . 0.31(19)
C5 C6 C7 C8 . . -179.27(12)
C6 C7 C8 N1 . 2_666 175.10(12)
C7 N3 C3 C2 . . 178.57(11)
C7 N3 C3 C4 . . -1.16(19)
C8 N1 C1 O1 2_666 . -167.63(12)
C8 N1 C1 N2 2_666 . 13.35(19)
S1 C9 C10 C11 . . 178.84(11)
S1 C9 C13 C12 . 2_575 0.98(18)
S1 C9 C13 C13 . 2_575 -179.52(12)
O2 S1 C9 C10 . . 116.33(12)
O2 S1 C9 C13 . . -63.79(12)
O3 S1 C9 C10 . . -3.98(13)
O3 S1 C9 C13 . . 175.90(11)
O4 S1 C9 C10 . . -122.92(11)
O4 S1 C9 C13 . . 56.96(12)
C9 C10 C11 C12 . . 0.9(2)
C10 C9 C13 C12 . 2_575 -179.15(12)
C10 C9 C13 C13 . 2_575 0.4(2)
C10 C11 C12 C13 . 2_575 0.0(2)
C13 C9 C10 C11 . . -1.0(2)

_cod_database_fobs_code 2020988
